data_4102264
loop_
_publ_author_name
'Gang Wu'
'Jianfeng Zhu'
'Xin Mo'
'Ruiyao Wang'
'Victor Terskikh'

_publ_section_title
;
 Solid-State 17O NMR and Computational Studies of C-Nitrosoarene Compounds
;
_journal_name_full 'Journal of the American Chemical Society'
_journal_page_first 5143
_journal_page_last 5155
_journal_paper_doi 10.1021/ja909656w
_journal_volume 132
_journal_year 2010
_chemical_formula_sum 'C18 H26 Cl2 N4 O2 Sn'
_chemical_formula_weight 520.02
_chemical_name_systematic
;
 ?
;
_space_group_IT_number 2
_symmetry_cell_setting triclinic
_symmetry_space_group_name_Hall '-P 1'
_symmetry_space_group_name_H-M 'P -1'
_atom_sites_solution_hydrogens geom
_atom_sites_solution_primary direct
_atom_sites_solution_secondary difmap
_audit_creation_method SHELXL-97
_cell_angle_alpha 90.5200(10)
_cell_angle_beta 109.2810(10)
_cell_angle_gamma 91.8730(10)
_cell_formula_units_Z 1
_cell_length_a 7.11490(10)
_cell_length_b 8.7177(2)
_cell_length_c 9.2105(2)
_cell_measurement_reflns_used 4124
_cell_measurement_temperature 180(2)
_cell_measurement_theta_max 30.28
_cell_measurement_theta_min 3.04
_cell_volume 538.836(19)
_computing_cell_refinement 'Bruker SMART'
_computing_data_collection 'Bruker SMART'
_computing_data_reduction 'Bruker SAINT'
_computing_molecular_graphics 'Bruker SHELXTL'
_computing_publication_material 'Bruker SHELXTL'
_computing_structure_refinement 'SHELXL-97 (Sheldrick, 1997)'
_computing_structure_solution 'SHELXS-97 (Sheldrick, 1990)'
_diffrn_ambient_temperature 180(2)
_diffrn_measured_fraction_theta_full 0.971
_diffrn_measured_fraction_theta_max 0.971
_diffrn_measurement_device_type 'CCD area detector'
_diffrn_measurement_method 'phi and omega scans'
_diffrn_radiation_monochromator graphite
_diffrn_radiation_source 'fine-focus sealed tube'
_diffrn_radiation_type MoK\a
_diffrn_radiation_wavelength 0.71073
_diffrn_reflns_av_R_equivalents 0.0135
_diffrn_reflns_av_sigmaI/netI 0.0178
_diffrn_reflns_limit_h_max 8
_diffrn_reflns_limit_h_min -7
_diffrn_reflns_limit_k_max 10
_diffrn_reflns_limit_k_min -9
_diffrn_reflns_limit_l_max 10
_diffrn_reflns_limit_l_min -10
_diffrn_reflns_number 4018
_diffrn_reflns_theta_full 25.00
_diffrn_reflns_theta_max 25.00
_diffrn_reflns_theta_min 2.34
_exptl_absorpt_coefficient_mu 1.454
_exptl_absorpt_correction_T_max 0.7944
_exptl_absorpt_correction_T_min 0.6855
_exptl_absorpt_correction_type multi-scan
_exptl_crystal_colour red
_exptl_crystal_density_diffrn 1.603
_exptl_crystal_density_method 'not measured'
_exptl_crystal_description block
_exptl_crystal_F_000 262
_exptl_crystal_size_max 0.28
_exptl_crystal_size_mid 0.17
_exptl_crystal_size_min 0.17
_refine_diff_density_max 0.373
_refine_diff_density_min -0.242
_refine_diff_density_rms 0.046
_refine_ls_extinction_method none
_refine_ls_goodness_of_fit_ref 1.066
_refine_ls_hydrogen_treatment constr
_refine_ls_matrix_type full
_refine_ls_number_parameters 218
_refine_ls_number_reflns 1839
_refine_ls_number_restraints 0
_refine_ls_restrained_S_all 1.066
_refine_ls_R_factor_all 0.0153
_refine_ls_R_factor_gt 0.0151
_refine_ls_shift/su_max 0.000
_refine_ls_shift/su_mean 0.000
_refine_ls_structure_factor_coef Fsqd
_refine_ls_weighting_details 'calc w=1/[\s^2^(Fo^2^)+(0.0206P)^2^+0.1387P] where P=(Fo^2^+2Fc^2^)/3'
_refine_ls_weighting_scheme calc
_refine_ls_wR_factor_gt 0.0374
_refine_ls_wR_factor_ref 0.0375
_reflns_number_gt 1822
_reflns_number_total 1839
_reflns_threshold_expression >2sigma(I)
_cod_data_source_file ja909656w_si_002.cif
_cod_data_source_block wu02
_cod_database_code 4102264

loop_
_symmetry_equiv_pos_as_xyz
'x, y, z'
'-x, -y, -z'

loop_
_atom_site_label
_atom_site_type_symbol
_atom_site_fract_x
_atom_site_fract_y
_atom_site_fract_z
_atom_site_U_iso_or_equiv
_atom_site_adp_type
_atom_site_occupancy
_atom_site_symmetry_multiplicity
_atom_site_calc_flag
_atom_site_refinement_flags
_atom_site_disorder_assembly
_atom_site_disorder_group
Sn1 Sn 0.5000 0.5000 0.5000 0.02288(7) Uani 1 2 d S . .
Cl1 Cl 0.16079(6) 0.36642(5) 0.35465(5) 0.03278(11) Uani 1 1 d . A .
O1A O 0.4307(4) 0.7093(4) 0.3516(3) 0.0338(6) Uani 0.762(6) 1 d P A 1
N1A N 0.3798(3) 0.6925(3) 0.2035(4) 0.0290(6) Uani 0.762(6) 1 d P A 1
C1A C 0.3282(5) 0.8223(6) 0.1266(7) 0.0239(10) Uani 0.762(6) 1 d P A 1
C2A C 0.2641(7) 0.8083(8) -0.0365(7) 0.0298(10) Uani 0.762(6) 1 d P A 1
H2AA H 0.2634 0.7104 -0.0829 0.036 Uiso 0.762(6) 1 calc PR A 1
C3A C 0.2048(10) 0.9293(9) -0.1266(7) 0.0312(12) Uani 0.762(6) 1 d P A 1
H3AA H 0.1618 0.9155 -0.2352 0.037 Uiso 0.762(6) 1 calc PR A 1
C4A C 0.2050(12) 1.0809(10) -0.0612(9) 0.0272(15) Uani 0.762(6) 1 d P A 1
C5A C 0.2684(11) 1.0919(6) 0.1064(7) 0.0280(13) Uani 0.762(6) 1 d P A 1
H5AA H 0.2684 1.1886 0.1548 0.034 Uiso 0.762(6) 1 calc PR A 1
C6A C 0.3264(7) 0.9695(8) 0.1929(5) 0.0282(11) Uani 0.762(6) 1 d P A 1
H6AA H 0.3675 0.9810 0.3017 0.034 Uiso 0.762(6) 1 calc PR A 1
N2A N 0.1495(4) 1.2017(4) -0.1452(4) 0.0315(8) Uani 0.762(6) 1 d P A 1
C7A C 0.0866(5) 1.1928(4) -0.3146(4) 0.0460(10) Uani 0.762(6) 1 d P A 1
H7AA H -0.0252 1.1179 -0.3534 0.069 Uiso 0.762(6) 1 calc PR A 1
H7AB H 0.1982 1.1607 -0.3463 0.069 Uiso 0.762(6) 1 calc PR A 1
H7AC H 0.0450 1.2938 -0.3566 0.069 Uiso 0.762(6) 1 calc PR A 1
C8A C 0.1596(5) 1.3569(3) -0.0795(4) 0.0447(9) Uani 0.762(6) 1 d P A 1
H8AA H 0.1271 1.3518 0.0158 0.067 Uiso 0.762(6) 1 calc PR A 1
H8AB H 0.0640 1.4208 -0.1532 0.067 Uiso 0.762(6) 1 calc PR A 1
H8AC H 0.2944 1.4019 -0.0571 0.067 Uiso 0.762(6) 1 calc PR A 1
O1B O 0.4304(12) 0.6521(10) 0.2958(13) 0.036(2) Uani 0.238(6) 1 d P A 2
N1B N 0.4029(11) 0.7941(13) 0.3166(10) 0.031(2) Uani 0.238(6) 1 d P A 2
C1B C 0.3392(13) 0.8756(19) 0.1815(14) 0.023(3) Uani 0.238(6) 1 d PG A 2
C2B C 0.3032(14) 0.8101(12) 0.038(2) 0.021(3) Uani 0.238(6) 1 d PG A 2
H2BA H 0.3225 0.7038 0.0273 0.025 Uiso 0.238(6) 1 calc PR A 2
C3B C 0.239(3) 0.8989(19) -0.0914(19) 0.039(8) Uani 0.238(6) 1 d PG A 2
H3BA H 0.2142 0.8538 -0.1906 0.047 Uiso 0.238(6) 1 calc PR A 2
C4B C 0.211(3) 1.053(2) -0.0765(17) 0.025(7) Uani 0.238(6) 1 d PG A 2
C5B C 0.247(3) 1.1187(17) 0.0674(19) 0.022(4) Uani 0.238(6) 1 d PG A 2
H5BA H 0.2277 1.2250 0.0776 0.027 Uiso 0.238(6) 1 calc PR A 2
C6B C 0.3111(19) 1.030(2) 0.1964(13) 0.032(4) Uani 0.238(6) 1 d PG A 2
H6BA H 0.3359 1.0750 0.2955 0.039 Uiso 0.238(6) 1 calc PR A 2
N2B N 0.1453(13) 1.1485(13) -0.2060(13) 0.034(2) Uani 0.238(6) 1 d P A 2
C7B C 0.0965(17) 1.0791(14) -0.3605(10) 0.048(3) Uani 0.238(6) 1 d P A 2
H7BA H 0.0155 0.9844 -0.3673 0.072 Uiso 0.238(6) 1 calc PR A 2
H7BB H 0.2198 1.0552 -0.3800 0.072 Uiso 0.238(6) 1 calc PR A 2
H7BC H 0.0216 1.1512 -0.4372 0.072 Uiso 0.238(6) 1 calc PR A 2
C8B C 0.1301(15) 1.3097(16) -0.1896(16) 0.055(4) Uani 0.238(6) 1 d P A 2
H8BA H 0.0331 1.3484 -0.2832 0.082 Uiso 0.238(6) 1 calc PR A 2
H8BB H 0.2605 1.3609 -0.1730 0.082 Uiso 0.238(6) 1 calc PR A 2
H8BC H 0.0863 1.3310 -0.1014 0.082 Uiso 0.238(6) 1 calc PR A 2
C9 C 0.3725(3) 0.6204(2) 0.6419(2) 0.0367(4) Uani 1 1 d . A .
H9A H 0.4395 0.5947 0.7496 0.055 Uiso 1 1 calc R . .
H9B H 0.2304 0.5915 0.6127 0.055 Uiso 1 1 calc R . .
H9C H 0.3883 0.7311 0.6293 0.055 Uiso 1 1 calc R . .

loop_
_atom_site_aniso_label
_atom_site_aniso_U_11
_atom_site_aniso_U_22
_atom_site_aniso_U_33
_atom_site_aniso_U_23
_atom_site_aniso_U_13
_atom_site_aniso_U_12
Sn1 0.02222(10) 0.02532(10) 0.02147(9) 0.00032(6) 0.00759(7) 0.00219(6)
Cl1 0.0249(2) 0.0395(3) 0.0324(2) -0.00600(19) 0.00791(18) -0.00261(19)
O1A 0.0445(12) 0.0250(19) 0.0293(15) 0.0036(12) 0.0081(10) 0.0045(12)
N1A 0.0271(12) 0.0314(14) 0.0292(15) 0.0047(11) 0.0100(10) 0.0032(9)
C1A 0.0226(16) 0.029(2) 0.020(3) -0.001(2) 0.006(2) 0.0002(15)
C2A 0.031(2) 0.0313(19) 0.028(3) -0.003(3) 0.010(2) 0.003(2)
C3A 0.030(2) 0.041(3) 0.0223(18) -0.001(2) 0.0086(17) -0.0001(18)
C4A 0.019(2) 0.028(2) 0.038(3) 0.003(2) 0.014(2) -0.0010(17)
C5A 0.031(2) 0.028(2) 0.024(3) -0.001(3) 0.008(2) -0.0007(18)
C6A 0.0295(17) 0.029(4) 0.0243(16) -0.0025(18) 0.0066(12) -0.004(2)
N2A 0.0301(13) 0.035(2) 0.0290(17) 0.0093(15) 0.0086(12) 0.0009(12)
C7A 0.0497(18) 0.055(2) 0.0311(18) 0.0153(17) 0.0098(13) 0.0043(15)
C8A 0.0513(19) 0.0277(15) 0.050(2) 0.0119(14) 0.0093(15) 0.0036(12)
O1B 0.043(4) 0.021(5) 0.048(7) -0.001(4) 0.018(4) 0.003(3)
N1B 0.032(4) 0.030(5) 0.034(5) -0.002(4) 0.012(3) 0.002(3)
C1B 0.024(4) 0.030(10) 0.014(7) -0.007(6) 0.006(4) -0.007(7)
C2B 0.021(6) 0.010(4) 0.025(9) 0.002(10) 0.000(8) 0.003(4)
C3B 0.039(10) 0.051(15) 0.030(13) -0.020(12) 0.015(9) -0.006(10)
C4B 0.014(7) 0.032(13) 0.022(8) 0.019(8) -0.003(6) 0.004(6)
C5B 0.017(6) 0.018(5) 0.035(11) 0.017(5) 0.011(6) 0.004(4)
C6B 0.034(6) 0.031(11) 0.036(7) -0.009(7) 0.019(5) -0.008(7)
N2B 0.027(4) 0.044(6) 0.029(6) 0.007(5) 0.006(4) -0.005(4)
C7B 0.054(6) 0.054(8) 0.032(5) 0.012(5) 0.008(4) 0.002(5)
C8B 0.032(5) 0.059(8) 0.072(10) 0.020(8) 0.015(5) 0.006(5)
C9 0.0297(10) 0.0433(11) 0.0396(10) -0.0131(9) 0.0153(8) -0.0007(8)

loop_
_atom_type_symbol
_atom_type_description
_atom_type_scat_dispersion_real
_atom_type_scat_dispersion_imag
_atom_type_scat_source
C C 0.0033 0.0016 'International Tables Vol C Tables 4.2.6.8 and 6.1.1.4'
H H 0.0000 0.0000 'International Tables Vol C Tables 4.2.6.8 and 6.1.1.4'
Cl Cl 0.1484 0.1585 'International Tables Vol C Tables 4.2.6.8 and 6.1.1.4'
N N 0.0061 0.0033 'International Tables Vol C Tables 4.2.6.8 and 6.1.1.4'
O O 0.0106 0.0060 'International Tables Vol C Tables 4.2.6.8 and 6.1.1.4'
Sn Sn -0.6537 1.4246 'International Tables Vol C Tables 4.2.6.8 and 6.1.1.4'

loop_
_geom_angle_atom_site_label_1
_geom_angle_atom_site_label_2
_geom_angle_atom_site_label_3
_geom_angle
_geom_angle_site_symmetry_1
_geom_angle_site_symmetry_3
C9 Sn1 C9 180.00(7) . 2_666
C9 Sn1 O1B 78.9(2) . 2_666
C9 Sn1 O1B 101.1(2) 2_666 2_666
C9 Sn1 O1B 101.1(2) . .
C9 Sn1 O1B 78.9(2) 2_666 .
O1B Sn1 O1B 180.000(1) 2_666 .
C9 Sn1 O1A 95.33(10) . 2_666
C9 Sn1 O1A 84.67(10) 2_666 2_666
O1B Sn1 O1A 18.24(19) 2_666 2_666
O1B Sn1 O1A 161.76(19) . 2_666
C9 Sn1 O1A 84.67(10) . .
C9 Sn1 O1A 95.33(10) 2_666 .
O1B Sn1 O1A 161.76(19) 2_666 .
O1B Sn1 O1A 18.24(19) . .
O1A Sn1 O1A 180.00(13) 2_666 .
C9 Sn1 Cl1 90.71(5) . .
C9 Sn1 Cl1 89.29(5) 2_666 .
O1B Sn1 Cl1 95.3(2) 2_666 .
O1B Sn1 Cl1 84.7(2) . .
O1A Sn1 Cl1 87.24(6) 2_666 .
O1A Sn1 Cl1 92.76(6) . .
C9 Sn1 Cl1 89.29(5) . 2_666
C9 Sn1 Cl1 90.71(5) 2_666 2_666
O1B Sn1 Cl1 84.7(2) 2_666 2_666
O1B Sn1 Cl1 95.3(2) . 2_666
O1A Sn1 Cl1 92.76(6) 2_666 2_666
O1A Sn1 Cl1 87.24(6) . 2_666
Cl1 Sn1 Cl1 180.0 . 2_666
N1A O1A Sn1 119.2(3) . .
O1A N1A C1A 114.1(4) . .
N1A C1A C6A 125.9(5) . .
N1A C1A C2A 116.1(6) . .
C6A C1A C2A 118.0(5) . .
C3A C2A C1A 121.8(6) . .
C3A C2A H2AA 119.1 . .
C1A C2A H2AA 119.1 . .
C2A C3A C4A 121.1(5) . .
C2A C3A H3AA 119.4 . .
C4A C3A H3AA 119.4 . .
N2A C4A C3A 122.9(7) . .
N2A C4A C5A 121.1(7) . .
C3A C4A C5A 116.1(4) . .
C6A C5A C4A 121.5(4) . .
C6A C5A H5AA 119.3 . .
C4A C5A H5AA 119.3 . .
C5A C6A C1A 121.6(4) . .
C5A C6A H6AA 119.2 . .
C1A C6A H6AA 119.2 . .
C4A N2A C8A 123.1(5) . .
C4A N2A C7A 121.7(5) . .
C8A N2A C7A 115.0(3) . .
N1B O1B Sn1 117.7(9) . .
O1B N1B C1B 113.6(11) . .
C6B C1B C2B 120.0 . .
C6B C1B N1B 116.5(13) . .
C2B C1B N1B 123.5(13) . .
C1B C2B C3B 120.0 . .
C1B C2B H2BA 120.0 . .
C3B C2B H2BA 120.0 . .
C4B C3B C2B 120.0 . .
C4B C3B H3BA 120.0 . .
C2B C3B H3BA 120.0 . .
C5B C4B C3B 120.0 . .
C5B C4B N2B 118.2(13) . .
C3B C4B N2B 121.8(13) . .
C4B C5B C6B 120.0 . .
C4B C5B H5BA 120.0 . .
C6B C5B H5BA 120.0 . .
C1B C6B C5B 120.0 . .
C1B C6B H6BA 120.0 . .
C5B C6B H6BA 120.0 . .
C4B N2B C8B 121.6(12) . .
C4B N2B C7B 118.9(11) . .
C8B N2B C7B 119.5(10) . .
N2B C7B H7BA 109.5 . .
N2B C7B H7BB 109.5 . .
H7BA C7B H7BB 109.5 . .
N2B C7B H7BC 109.5 . .
H7BA C7B H7BC 109.5 . .
H7BB C7B H7BC 109.5 . .
N2B C8B H8BA 109.5 . .
N2B C8B H8BB 109.5 . .
H8BA C8B H8BB 109.5 . .
N2B C8B H8BC 109.5 . .
H8BA C8B H8BC 109.5 . .
H8BB C8B H8BC 109.5 . .
Sn1 C9 H9A 109.5 . .
Sn1 C9 H9B 109.5 . .
H9A C9 H9B 109.5 . .
Sn1 C9 H9C 109.5 . .
H9A C9 H9C 109.5 . .
H9B C9 H9C 109.5 . .

loop_
_geom_bond_atom_site_label_1
_geom_bond_atom_site_label_2
_geom_bond_distance
_geom_bond_site_symmetry_2
Sn1 C9 2.1105(18) .
Sn1 C9 2.1105(18) 2_666
Sn1 O1B 2.239(11) 2_666
Sn1 O1B 2.239(11) .
Sn1 O1A 2.258(3) 2_666
Sn1 O1A 2.258(3) .
Sn1 Cl1 2.5744(4) .
Sn1 Cl1 2.5744(4) 2_666
O1A N1A 1.296(4) .
N1A C1A 1.337(5) .
C1A C6A 1.419(5) .
C1A C2A 1.422(5) .
C2A C3A 1.339(8) .
C2A H2AA 0.9500 .
C3A C4A 1.447(8) .
C3A H3AA 0.9500 .
C4A N2A 1.305(7) .
C4A C5A 1.460(8) .
C5A C6A 1.330(7) .
C5A H5AA 0.9500 .
C6A H6AA 0.9500 .
N2A C8A 1.467(4) .
N2A C7A 1.475(4) .
C7A H7AA 0.9800 .
C7A H7AB 0.9800 .
C7A H7AC 0.9800 .
C8A H8AA 0.9800 .
C8A H8AB 0.9800 .
C8A H8AC 0.9800 .
O1B N1B 1.283(15) .
N1B C1B 1.387(14) .
C1B C6B 1.379(7) .
C1B C2B 1.379(7) .
C2B C3B 1.379(7) .
C2B H2BA 0.9500 .
C3B C4B 1.379(7) .
C3B H3BA 0.9500 .
C4B C5B 1.379(7) .
C4B N2B 1.417(17) .
C5B C6B 1.379(7) .
C5B H5BA 0.9500 .
C6B H6BA 0.9500 .
N2B C8B 1.424(15) .
N2B C7B 1.468(14) .
C7B H7BA 0.9800 .
C7B H7BB 0.9800 .
C7B H7BC 0.9800 .
C8B H8BA 0.9800 .
C8B H8BB 0.9800 .
C8B H8BC 0.9800 .
C9 H9A 0.9800 .
C9 H9B 0.9800 .
C9 H9C 0.9800 .
